data_7101145
loop_
_publ_author_name
'George Newkome'
'Charles Moorefield'
'Matthew Panzer'
'Pingshan Wang'

_publ_section_title
;
Helical and polymeric nanostructures assembled from
benzene tri- and tetracarboxylic acids associated with terpyridine
copperII complexes
;
_journal_issue 4
_journal_name_full 'Chemical Communications'
_journal_paper_doi 10.1039/b412055h
_journal_year 2005
_chemical_formula_moiety 'C48 H30 Cu2 N6 O12, 3(H2 O)'
_chemical_formula_sum 'C48 H36 Cu2 N6 O15'
_chemical_formula_weight 1063.91
_chemical_name_systematic
;
?
;
_space_group_IT_number 2
_symmetry_cell_setting triclinic
_symmetry_space_group_name_Hall '-P 1'
_symmetry_space_group_name_H-M 'P -1'
_atom_sites_solution_hydrogens geom
_atom_sites_solution_primary direct
_atom_sites_solution_secondary difmap
_audit_creation_method SHELXL-97
_cell_angle_alpha 86.840(2)
_cell_angle_beta 89.118(2)
_cell_angle_gamma 89.024(2)
_cell_formula_units_Z 2
_cell_length_a 7.8605(8)
_cell_length_b 11.7030(11)
_cell_length_c 22.549(2)
_cell_measurement_reflns_used 5176
_cell_measurement_temperature 100(2)
_cell_measurement_theta_max 27.91
_cell_measurement_theta_min 2.73
_cell_volume 2070.7(4)
_computing_cell_refinement 'Bruker SMART'
_computing_data_collection 'Bruker SMART'
_computing_data_reduction 'Bruker SAINT'
_computing_molecular_graphics 'Bruker SHELXTL'
_computing_publication_material 'Bruker SHELXTL'
_computing_structure_refinement 'SHELXL-97 (Sheldrick, 1997)'
_computing_structure_solution 'SHELXS-97 (Sheldrick, 1990)'
_diffrn_ambient_temperature 100(2)
_diffrn_measured_fraction_theta_full 0.937
_diffrn_measured_fraction_theta_max 0.937
_diffrn_measurement_device_type 'CCD area detector'
_diffrn_measurement_method 'phi and omega scans'
_diffrn_radiation_monochromator graphite
_diffrn_radiation_source 'fine-focus sealed tube'
_diffrn_radiation_type MoK\a
_diffrn_radiation_wavelength 0.71073
_diffrn_reflns_av_R_equivalents 0.0289
_diffrn_reflns_av_sigmaI/netI 0.0502
_diffrn_reflns_limit_h_max 10
_diffrn_reflns_limit_h_min -10
_diffrn_reflns_limit_k_max 15
_diffrn_reflns_limit_k_min -15
_diffrn_reflns_limit_l_max 30
_diffrn_reflns_limit_l_min -29
_diffrn_reflns_number 18712
_diffrn_reflns_theta_full 28.31
_diffrn_reflns_theta_max 28.31
_diffrn_reflns_theta_min 1.74
_exptl_absorpt_coefficient_mu 1.115
_exptl_absorpt_correction_T_max 0.9161
_exptl_absorpt_correction_T_min 0.8246
_exptl_absorpt_correction_type 'MULTI-SCAN SADABS'
_exptl_crystal_colour blue
_exptl_crystal_density_diffrn 1.706
_exptl_crystal_density_method 'not measured'
_exptl_crystal_description plate
_exptl_crystal_F_000 1088
_exptl_crystal_size_max 0.18
_exptl_crystal_size_mid 0.15
_exptl_crystal_size_min 0.08
_refine_diff_density_max 0.526
_refine_diff_density_min -0.359
_refine_diff_density_rms 0.087
_refine_ls_extinction_method none
_refine_ls_goodness_of_fit_ref 1.036
_refine_ls_hydrogen_treatment mixed
_refine_ls_matrix_type full
_refine_ls_number_parameters 748
_refine_ls_number_reflns 9660
_refine_ls_number_restraints 0
_refine_ls_restrained_S_all 1.036
_refine_ls_R_factor_all 0.0502
_refine_ls_R_factor_gt 0.0409
_refine_ls_shift/su_max 0.001
_refine_ls_shift/su_mean 0.000
_refine_ls_structure_factor_coef Fsqd
_refine_ls_weighting_details 'calc w=1/[\s^2^(Fo^2^)+(0.0382P)^2^+1.7103P] where P=(Fo^2^+2Fc^2^)/3'
_refine_ls_weighting_scheme calc
_refine_ls_wR_factor_gt 0.0910
_refine_ls_wR_factor_ref 0.0954
_reflns_number_gt 8194
_reflns_number_total 9660
_reflns_threshold_expression >2sigma(I)
_cod_data_source_file b412055h.txt
_cod_depositor_comments
;
The following automatic conversions were performed:
'_symmetry_cell_setting' value 'Triclinic' changed to 'triclinic'
according to '/home/saulius/struct/CIF-dictionaries/cif_core.dic'
dictionary named 'cif_core.dic' version 2.4.1 from 2010-06-29.

Automatic conversion script
Id: cif_fix_enum 1527 2010-12-29 10:47:43Z saulius 
;
_cod_original_sg_symbol_H-M 'P-1   '
_cod_database_code 7101145

loop_
_symmetry_equiv_pos_as_xyz
'x, y, z'
'-x, -y, -z'

loop_
_atom_site_label
_atom_site_type_symbol
_atom_site_fract_x
_atom_site_fract_y
_atom_site_fract_z
_atom_site_U_iso_or_equiv
_atom_site_adp_type
_atom_site_occupancy
_atom_site_symmetry_multiplicity
_atom_site_calc_flag
Cu1 Cu 0.69035(3) 0.79493(2) 0.090904(12) 0.00879(7) Uani 1 1 d
Cu2 Cu 0.19722(3) 0.70267(2) 0.405832(12) 0.00848(7) Uani 1 1 d
O1 O 0.7930(2) 0.66526(14) 0.15500(7) 0.0114(3) Uani 1 1 d
O2 O 0.7518(3) 0.51135(16) 0.10381(8) 0.0279(5) Uani 1 1 d
O3 O 0.6096(2) 0.88747(14) 0.15509(7) 0.0114(3) Uani 1 1 d
O4 O 0.5728(2) 1.05143(14) 0.10028(7) 0.0141(4) Uani 1 1 d
O5 O 0.4338(2) 1.39920(15) 0.22095(8) 0.0164(4) Uani 1 1 d
H49 H 0.433(4) 1.465(3) 0.2327(13) 0.020 Uiso 1 1 d
O6 O 0.4106(2) 1.36818(15) 0.31929(8) 0.0177(4) Uani 1 1 d
O7 O 0.2637(2) 0.97909(15) 0.39992(8) 0.0207(4) Uani 1 1 d
O8 O 0.2726(2) 0.83401(14) 0.33936(7) 0.0117(3) Uani 1 1 d
O9 O 0.1398(2) 0.61431(14) 0.33825(7) 0.0112(3) Uani 1 1 d
O10 O 0.0845(2) 0.45826(14) 0.39677(7) 0.0140(4) Uani 1 1 d
O11 O -0.0432(2) 0.10365(15) 0.28467(8) 0.0155(4) Uani 1 1 d
H50 H -0.032(4) 0.034(3) 0.2777(13) 0.019 Uiso 1 1 d
O12 O -0.1027(2) 0.12899(15) 0.18813(8) 0.0179(4) Uani 1 1 d
O13 O 0.7005(2) 0.75883(17) 0.25422(8) 0.0172(4) Uani 1 1 d
H51A H 0.659(4) 0.808(3) 0.2370(14) 0.021 Uiso 1 1 d
H51B H 0.738(4) 0.715(3) 0.2315(14) 0.021 Uiso 1 1 d
O14 O 0.3981(3) 0.61854(16) 0.24866(8) 0.0172(4) Uani 1 1 d
H52A H 0.480(4) 0.658(3) 0.2559(13) 0.021 Uiso 1 1 d
H52B H 0.336(4) 0.625(3) 0.2743(14) 0.021 Uiso 1 1 d
O15 O 0.0087(3) 0.88828(16) 0.25873(8) 0.0178(4) Uani 1 1 d
H53A H 0.087(4) 0.855(3) 0.2788(13) 0.021 Uiso 1 1 d
H53B H -0.071(4) 0.844(3) 0.2608(13) 0.021 Uiso 1 1 d
N1 N 0.9179(2) 0.86442(16) 0.07232(8) 0.0108(4) Uani 1 1 d
N2 N 0.7270(2) 0.74601(16) 0.01077(8) 0.0099(4) Uani 1 1 d
N3 N 0.4685(2) 0.71837(16) 0.07812(8) 0.0100(4) Uani 1 1 d
N4 N 0.4282(2) 0.63293(16) 0.42637(8) 0.0101(4) Uani 1 1 d
N5 N 0.2222(2) 0.75395(16) 0.48577(8) 0.0095(4) Uani 1 1 d
N6 N -0.0362(2) 0.77326(16) 0.42007(9) 0.0101(4) Uani 1 1 d
C1 C 1.0076(3) 0.9259(2) 0.10854(11) 0.0124(5) Uani 1 1 d
H1 H 0.959(4) 0.939(2) 0.1428(13) 0.015 Uiso 1 1 d
C2 C 1.1666(3) 0.9671(2) 0.09280(11) 0.0150(5) Uani 1 1 d
H2 H 1.227(4) 1.009(2) 0.1218(12) 0.018 Uiso 1 1 d
C3 C 1.2349(3) 0.9442(2) 0.03768(12) 0.0154(5) Uani 1 1 d
H3 H 1.341(4) 0.969(2) 0.0274(12) 0.018 Uiso 1 1 d
C4 C 1.1424(3) 0.8812(2) -0.00032(11) 0.0141(5) Uani 1 1 d
H4 H 1.183(4) 0.867(2) -0.0385(13) 0.017 Uiso 1 1 d
C5 C 0.9848(3) 0.84205(19) 0.01830(10) 0.0113(5) Uani 1 1 d
C6 C 0.8710(3) 0.7747(2) -0.01772(10) 0.0122(5) Uani 1 1 d
C7 C 0.8987(3) 0.7442(2) -0.07606(11) 0.0152(5) Uani 1 1 d
H7 H 0.995(4) 0.765(2) -0.0942(12) 0.018 Uiso 1 1 d
C8 C 0.7731(3) 0.6852(2) -0.10281(11) 0.0162(5) Uani 1 1 d
H8 H 0.787(4) 0.665(2) -0.1404(13) 0.019 Uiso 1 1 d
C9 C 0.6228(3) 0.6573(2) -0.07272(11) 0.0143(5) Uani 1 1 d
H9 H 0.532(4) 0.621(2) -0.0917(12) 0.017 Uiso 1 1 d
C10 C 0.6034(3) 0.6902(2) -0.01484(10) 0.0116(5) Uani 1 1 d
C11 C 0.4546(3) 0.6705(2) 0.02506(10) 0.0118(5) Uani 1 1 d
C12 C 0.3126(3) 0.6095(2) 0.01117(12) 0.0153(5) Uani 1 1 d
H12 H 0.308(4) 0.580(2) -0.0239(13) 0.018 Uiso 1 1 d
C13 C 0.1822(3) 0.5977(2) 0.05315(12) 0.0165(5) Uani 1 1 d
H13 H 0.078(4) 0.556(2) 0.0435(12) 0.020 Uiso 1 1 d
C14 C 0.1978(3) 0.6460(2) 0.10713(12) 0.0166(5) Uani 1 1 d
H14 H 0.114(4) 0.641(2) 0.1351(13) 0.020 Uiso 1 1 d
C15 C 0.3421(3) 0.7060(2) 0.11796(11) 0.0129(5) Uani 1 1 d
H15 H 0.359(3) 0.740(2) 0.1523(13) 0.016 Uiso 1 1 d
C16 C 0.7980(3) 0.5578(2) 0.14823(10) 0.0116(5) Uani 1 1 d
C17 C 0.8703(3) 0.4832(2) 0.19927(10) 0.0102(5) Uani 1 1 d
C18 C 0.5628(3) 0.9939(2) 0.14705(10) 0.0102(4) Uani 1 1 d
C19 C 0.4879(3) 1.0441(2) 0.20230(10) 0.0094(4) Uani 1 1 d
C20 C 0.4854(3) 1.1617(2) 0.20789(10) 0.0103(5) Uani 1 1 d
H20 H 0.523(3) 1.209(2) 0.1796(12) 0.012 Uiso 1 1 d
C21 C 0.4241(3) 1.2069(2) 0.26022(10) 0.0108(5) Uani 1 1 d
C22 C 0.3647(3) 1.1341(2) 0.30648(10) 0.0105(5) Uani 1 1 d
H22 H 0.325(3) 1.162(2) 0.3418(12) 0.013 Uiso 1 1 d
C23 C 0.3604(3) 1.0164(2) 0.30066(10) 0.0097(4) Uani 1 1 d
C24 C 0.4214(3) 0.9730(2) 0.24829(10) 0.0100(4) Uani 1 1 d
H24 H 0.417(3) 0.896(2) 0.2458(11) 0.012 Uiso 1 1 d
C25 C 0.4231(3) 1.3319(2) 0.27016(11) 0.0120(5) Uani 1 1 d
C26 C 0.2922(3) 0.9384(2) 0.35128(10) 0.0109(5) Uani 1 1 d
C27 C 0.5233(3) 0.5663(2) 0.39273(11) 0.0118(5) Uani 1 1 d
H27 H 0.477(3) 0.549(2) 0.3575(12) 0.014 Uiso 1 1 d
C28 C 0.6815(3) 0.5243(2) 0.41054(11) 0.0140(5) Uani 1 1 d
H28 H 0.746(4) 0.478(2) 0.3847(12) 0.017 Uiso 1 1 d
C29 C 0.7417(3) 0.5507(2) 0.46517(11) 0.0142(5) Uani 1 1 d
H29 H 0.845(4) 0.523(2) 0.4780(12) 0.017 Uiso 1 1 d
C30 C 0.6425(3) 0.6180(2) 0.50119(11) 0.0131(5) Uani 1 1 d
H30 H 0.681(4) 0.636(2) 0.5369(13) 0.016 Uiso 1 1 d
C31 C 0.4866(3) 0.6581(2) 0.48041(10) 0.0107(5) Uani 1 1 d
C32 C 0.3661(3) 0.7280(2) 0.51492(10) 0.0116(5) Uani 1 1 d
C33 C 0.3884(3) 0.7627(2) 0.57198(11) 0.0145(5) Uani 1 1 d
H33 H 0.486(4) 0.743(2) 0.5926(12) 0.017 Uiso 1 1 d
C34 C 0.2569(3) 0.8222(2) 0.59845(11) 0.0159(5) Uani 1 1 d
H34 H 0.272(4) 0.845(2) 0.6378(13) 0.019 Uiso 1 1 d
C35 C 0.1073(3) 0.8467(2) 0.56838(11) 0.0135(5) Uani 1 1 d
H35 H 0.018(4) 0.886(2) 0.5859(12) 0.016 Uiso 1 1 d
C36 C 0.0937(3) 0.81140(19) 0.51086(10) 0.0108(5) Uani 1 1 d
C37 C -0.0535(3) 0.82740(19) 0.47147(10) 0.0107(5) Uani 1 1 d
C38 C -0.1988(3) 0.8906(2) 0.48444(11) 0.0131(5) Uani 1 1 d
H38 H -0.205(3) 0.925(2) 0.5178(13) 0.016 Uiso 1 1 d
C39 C -0.3281(3) 0.8992(2) 0.44322(11) 0.0142(5) Uani 1 1 d
H39 H -0.427(4) 0.943(2) 0.4498(12) 0.017 Uiso 1 1 d
C40 C -0.3095(3) 0.8440(2) 0.39083(11) 0.0147(5) Uani 1 1 d
H40 H -0.395(4) 0.845(2) 0.3642(13) 0.018 Uiso 1 1 d
C41 C -0.1628(3) 0.7808(2) 0.38137(11) 0.0123(5) Uani 1 1 d
H41 H -0.146(3) 0.742(2) 0.3464(12) 0.015 Uiso 1 1 d
C42 C 0.0844(3) 0.5111(2) 0.34836(10) 0.0096(4) Uani 1 1 d
C43 C 0.0099(3) 0.4593(2) 0.29479(10) 0.0095(4) Uani 1 1 d
C44 C -0.0036(3) 0.3407(2) 0.29320(10) 0.0103(4) Uani 1 1 d
H44 H 0.035(3) 0.295(2) 0.3221(12) 0.012 Uiso 1 1 d
C45 C -0.0736(3) 0.2935(2) 0.24371(10) 0.0099(4) Uani 1 1 d
C46 C -0.1378(3) 0.3653(2) 0.19788(10) 0.0111(5) Uani 1 1 d
H46 H -0.191(3) 0.335(2) 0.1659(12) 0.013 Uiso 1 1 d
C47 C -0.0507(3) 0.5294(2) 0.24716(10) 0.0102(4) Uani 1 1 d
H47 H -0.041(3) 0.607(2) 0.2484(11) 0.012 Uiso 1 1 d
C48 C -0.0749(3) 0.1674(2) 0.23582(11) 0.0116(5) Uani 1 1 d

loop_
_atom_site_aniso_label
_atom_site_aniso_U_11
_atom_site_aniso_U_22
_atom_site_aniso_U_33
_atom_site_aniso_U_23
_atom_site_aniso_U_13
_atom_site_aniso_U_12
Cu1 0.01029(14) 0.00983(14) 0.00632(14) -0.00130(10) 0.00094(10) -0.00011(11)
Cu2 0.00991(14) 0.00922(14) 0.00641(14) -0.00131(10) -0.00081(10) 0.00000(10)
O1 0.0146(8) 0.0106(8) 0.0090(8) -0.0002(6) -0.0009(6) 0.0014(6)
O2 0.0533(14) 0.0156(10) 0.0154(10) -0.0033(8) -0.0157(9) 0.0036(9)
O3 0.0147(8) 0.0098(8) 0.0096(8) -0.0017(6) 0.0021(6) 0.0018(6)
O4 0.0181(9) 0.0149(9) 0.0091(8) 0.0018(7) 0.0024(7) -0.0001(7)
O5 0.0260(10) 0.0093(8) 0.0138(9) -0.0003(7) 0.0021(7) -0.0007(7)
O6 0.0286(10) 0.0122(9) 0.0126(9) -0.0020(7) -0.0029(7) 0.0013(7)
O7 0.0352(11) 0.0150(9) 0.0119(9) -0.0022(7) 0.0078(8) -0.0025(8)
O8 0.0147(8) 0.0107(8) 0.0096(8) 0.0001(6) 0.0014(6) -0.0013(6)
O9 0.0151(8) 0.0088(8) 0.0100(8) -0.0026(6) -0.0017(6) -0.0013(6)
O10 0.0180(9) 0.0152(9) 0.0088(8) 0.0009(7) -0.0020(7) -0.0013(7)
O11 0.0246(10) 0.0081(8) 0.0138(9) 0.0004(7) -0.0013(7) 0.0007(7)
O12 0.0269(10) 0.0129(9) 0.0143(9) -0.0034(7) -0.0025(7) -0.0010(7)
O13 0.0224(10) 0.0178(10) 0.0115(9) -0.0029(7) -0.0026(7) 0.0086(8)
O14 0.0221(10) 0.0153(9) 0.0139(9) -0.0006(7) 0.0037(7) -0.0014(8)
O15 0.0201(10) 0.0139(9) 0.0191(10) 0.0028(7) -0.0053(8) -0.0025(8)
N1 0.0136(10) 0.0092(9) 0.0094(9) 0.0002(8) 0.0009(7) 0.0032(8)
N2 0.0124(10) 0.0088(9) 0.0083(9) -0.0004(7) 0.0003(7) 0.0013(8)
N3 0.0121(10) 0.0089(9) 0.0089(9) -0.0003(7) -0.0017(7) 0.0012(7)
N4 0.0110(10) 0.0086(9) 0.0106(10) 0.0016(7) -0.0012(7) -0.0019(7)
N5 0.0122(10) 0.0082(9) 0.0081(9) 0.0001(7) 0.0003(7) -0.0022(7)
N6 0.0108(9) 0.0086(9) 0.0108(10) -0.0001(7) 0.0016(7) -0.0004(7)
C1 0.0149(12) 0.0097(11) 0.0123(12) 0.0007(9) 0.0001(9) 0.0030(9)
C2 0.0152(12) 0.0108(12) 0.0188(13) 0.0017(10) -0.0048(10) 0.0004(9)
C3 0.0130(12) 0.0106(12) 0.0216(13) 0.0063(10) 0.0027(10) 0.0026(9)
C4 0.0160(12) 0.0132(12) 0.0124(12) 0.0037(9) 0.0032(9) 0.0042(9)
C5 0.0150(12) 0.0069(11) 0.0114(11) 0.0029(9) 0.0008(9) 0.0043(9)
C6 0.0160(12) 0.0089(11) 0.0111(11) 0.0029(9) 0.0016(9) 0.0033(9)
C7 0.0202(13) 0.0139(12) 0.0112(12) 0.0005(9) 0.0034(10) 0.0034(10)
C8 0.0256(14) 0.0149(12) 0.0083(11) -0.0032(10) 0.0011(10) 0.0054(10)
C9 0.0195(13) 0.0119(12) 0.0115(12) -0.0008(9) -0.0028(10) 0.0031(10)
C10 0.0148(12) 0.0100(11) 0.0099(11) 0.0005(9) -0.0009(9) 0.0035(9)
C11 0.0159(12) 0.0096(11) 0.0098(11) -0.0006(9) -0.0007(9) 0.0029(9)
C12 0.0179(13) 0.0131(12) 0.0153(12) -0.0027(10) -0.0042(10) 0.0010(10)
C13 0.0146(12) 0.0121(12) 0.0226(13) 0.0012(10) -0.0032(10) -0.0027(10)
C14 0.0139(12) 0.0164(13) 0.0188(13) 0.0047(10) 0.0017(10) 0.0000(10)
C15 0.0163(12) 0.0123(12) 0.0101(11) 0.0009(9) 0.0004(9) 0.0016(9)
C16 0.0113(11) 0.0135(12) 0.0098(11) -0.0002(9) -0.0009(9) 0.0004(9)
C17 0.0096(11) 0.0118(11) 0.0090(11) 0.0011(9) 0.0008(8) 0.0002(9)
C18 0.0079(11) 0.0124(11) 0.0107(11) -0.0020(9) 0.0008(8) -0.0017(9)
C19 0.0080(11) 0.0122(11) 0.0079(11) -0.0008(9) 0.0003(8) 0.0006(9)
C20 0.0129(11) 0.0095(11) 0.0082(11) 0.0023(9) 0.0014(9) -0.0019(9)
C21 0.0100(11) 0.0103(11) 0.0126(11) -0.0033(9) -0.0031(9) 0.0001(9)
C22 0.0096(11) 0.0129(11) 0.0092(11) -0.0025(9) 0.0003(8) 0.0007(9)
C23 0.0080(11) 0.0113(11) 0.0097(11) -0.0006(9) -0.0003(8) 0.0003(9)
C24 0.0106(11) 0.0087(11) 0.0107(11) -0.0002(9) -0.0003(8) 0.0010(9)
C25 0.0116(11) 0.0098(11) 0.0146(12) -0.0006(9) -0.0010(9) -0.0001(9)
C26 0.0076(11) 0.0137(11) 0.0113(11) -0.0008(9) 0.0003(8) 0.0005(9)
C27 0.0133(12) 0.0111(11) 0.0109(11) 0.0006(9) 0.0010(9) -0.0028(9)
C28 0.0138(12) 0.0108(11) 0.0170(12) 0.0006(10) 0.0034(9) -0.0019(9)
C29 0.0106(12) 0.0111(12) 0.0203(13) 0.0055(10) -0.0023(9) -0.0009(9)
C30 0.0146(12) 0.0127(12) 0.0119(12) 0.0021(9) -0.0030(9) -0.0040(9)
C31 0.0127(11) 0.0094(11) 0.0099(11) 0.0018(9) -0.0002(9) -0.0035(9)
C32 0.0157(12) 0.0093(11) 0.0097(11) 0.0019(9) -0.0010(9) -0.0024(9)
C33 0.0188(13) 0.0127(12) 0.0119(12) 0.0005(9) -0.0041(10) -0.0025(10)
C34 0.0260(14) 0.0131(12) 0.0089(12) -0.0036(9) -0.0002(10) -0.0039(10)
C35 0.0197(13) 0.0110(11) 0.0097(11) -0.0015(9) 0.0032(9) -0.0025(10)
C36 0.0130(11) 0.0084(11) 0.0109(11) 0.0013(9) 0.0014(9) -0.0029(9)
C37 0.0143(12) 0.0090(11) 0.0089(11) -0.0008(9) 0.0007(9) -0.0034(9)
C38 0.0171(12) 0.0107(11) 0.0117(12) -0.0027(9) 0.0025(9) -0.0008(9)
C39 0.0124(12) 0.0108(12) 0.0190(13) 0.0016(10) 0.0019(9) 0.0008(9)
C40 0.0141(12) 0.0151(12) 0.0147(12) 0.0022(10) -0.0004(10) -0.0009(10)
C41 0.0135(12) 0.0134(12) 0.0098(11) 0.0019(9) -0.0008(9) -0.0033(9)
C42 0.0060(10) 0.0111(11) 0.0116(11) -0.0015(9) -0.0005(8) 0.0020(8)
C43 0.0084(11) 0.0115(11) 0.0087(11) -0.0019(9) 0.0009(8) -0.0009(9)
C44 0.0104(11) 0.0097(11) 0.0106(11) 0.0018(9) -0.0001(9) 0.0012(9)
C45 0.0091(11) 0.0096(11) 0.0107(11) -0.0003(9) 0.0016(8) -0.0013(9)
C46 0.0097(11) 0.0143(12) 0.0097(11) -0.0030(9) -0.0009(9) -0.0019(9)
C47 0.0103(11) 0.0094(11) 0.0111(11) -0.0011(9) 0.0014(9) -0.0009(9)
C48 0.0101(11) 0.0105(11) 0.0142(12) -0.0009(9) 0.0012(9) -0.0008(9)

loop_
_atom_type_symbol
_atom_type_description
_atom_type_scat_dispersion_real
_atom_type_scat_dispersion_imag
_atom_type_scat_source
C C 0.0033 0.0016 'International Tables Vol C Tables 4.2.6.8 and 6.1.1.4'
H H 0.0000 0.0000 'International Tables Vol C Tables 4.2.6.8 and 6.1.1.4'
N N 0.0061 0.0033 'International Tables Vol C Tables 4.2.6.8 and 6.1.1.4'
O O 0.0106 0.0060 'International Tables Vol C Tables 4.2.6.8 and 6.1.1.4'
Cu Cu 0.3201 1.2651 'International Tables Vol C Tables 4.2.6.8 and 6.1.1.4'

loop_
_geom_angle_atom_site_label_1
_geom_angle_atom_site_label_2
_geom_angle_atom_site_label_3
_geom_angle
_geom_angle_site_symmetry_1
_geom_angle_site_symmetry_3
N2 Cu1 O3 159.31(7) . .
N2 Cu1 N3 79.80(8) . .
O3 Cu1 N3 96.30(7) . .
N2 Cu1 N1 80.03(8) . .
O3 Cu1 N1 101.11(7) . .
N3 Cu1 N1 159.40(8) . .
N2 Cu1 O1 109.75(7) . .
O3 Cu1 O1 90.85(6) . .
N3 Cu1 O1 96.80(7) . .
N1 Cu1 O1 93.89(7) . .
N5 Cu2 O9 163.32(8) . .
N5 Cu2 N4 79.74(8) . .
O9 Cu2 N4 100.35(7) . .
N5 Cu2 N6 79.16(8) . .
O9 Cu2 N6 97.79(7) . .
N4 Cu2 N6 157.68(8) . .
N5 Cu2 O8 111.36(7) . .
O9 Cu2 O8 85.15(6) . .
N4 Cu2 O8 100.01(7) . .
N6 Cu2 O8 94.36(7) . .
C16 O1 Cu1 125.29(14) . .
C18 O3 Cu1 123.18(15) . .
C25 O5 H49 105(2) . .
C26 O8 Cu2 122.82(14) . .
C42 O9 Cu2 118.59(15) . .
C48 O11 H50 112(2) . .
H51A O13 H51B 109(3) . .
H52A O14 H52B 105(3) . .
H53A O15 H53B 105(3) . .
C1 N1 C5 118.9(2) . .
C1 N1 Cu1 125.99(16) . .
C5 N1 Cu1 115.03(16) . .
C6 N2 C10 122.4(2) . .
C6 N2 Cu1 118.60(16) . .
C10 N2 Cu1 118.87(16) . .
C15 N3 C11 119.0(2) . .
C15 N3 Cu1 125.71(16) . .
C11 N3 Cu1 115.19(16) . .
C27 N4 C31 118.7(2) . .
C27 N4 Cu2 126.56(16) . .
C31 N4 Cu2 114.70(15) . .
C36 N5 C32 121.7(2) . .
C36 N5 Cu2 119.36(16) . .
C32 N5 Cu2 118.94(16) . .
C41 N6 C37 118.9(2) . .
C41 N6 Cu2 125.87(16) . .
C37 N6 Cu2 114.83(15) . .
N1 C1 C2 122.1(2) . .
N1 C1 H1 115.8(18) . .
C2 C1 H1 122.1(18) . .
C1 C2 C3 119.0(2) . .
C1 C2 H2 118.1(17) . .
C3 C2 H2 122.9(17) . .
C4 C3 C2 119.4(2) . .
C4 C3 H3 121.1(18) . .
C2 C3 H3 119.5(18) . .
C5 C4 C3 118.7(2) . .
C5 C4 H4 119.7(17) . .
C3 C4 H4 121.6(17) . .
N1 C5 C4 121.9(2) . .
N1 C5 C6 113.4(2) . .
C4 C5 C6 124.7(2) . .
N2 C6 C7 120.0(2) . .
N2 C6 C5 112.9(2) . .
C7 C6 C5 127.1(2) . .
C8 C7 C6 118.2(2) . .
C8 C7 H7 123.6(18) . .
C6 C7 H7 118.2(18) . .
C7 C8 C9 121.1(2) . .
C7 C8 H8 119.8(19) . .
C9 C8 H8 119.1(19) . .
C10 C9 C8 117.8(2) . .
C10 C9 H9 120.3(17) . .
C8 C9 H9 121.7(17) . .
N2 C10 C9 120.5(2) . .
N2 C10 C11 112.5(2) . .
C9 C10 C11 127.0(2) . .
N3 C11 C12 121.7(2) . .
N3 C11 C10 113.5(2) . .
C12 C11 C10 124.7(2) . .
C11 C12 C13 118.4(2) . .
C11 C12 H12 119.0(19) . .
C13 C12 H12 122.6(19) . .
C14 C13 C12 119.5(2) . .
C14 C13 H13 121.0(16) . .
C12 C13 H13 119.5(16) . .
C15 C14 C13 119.1(2) . .
C15 C14 H14 119.5(18) . .
C13 C14 H14 121.4(18) . .
N3 C15 C14 122.3(2) . .
N3 C15 H15 114.9(18) . .
C14 C15 H15 122.8(18) . .
O2 C16 O1 125.3(2) . .
O2 C16 C17 118.4(2) . .
O1 C16 C17 116.4(2) . .
C46 C17 C47 118.5(2) 1_655 1_655
C46 C17 C16 119.4(2) 1_655 .
C47 C17 C16 122.1(2) 1_655 .
O4 C18 O3 125.7(2) . .
O4 C18 C19 120.8(2) . .
O3 C18 C19 113.45(19) . .
C20 C19 C24 119.2(2) . .
C20 C19 C18 120.3(2) . .
C24 C19 C18 120.5(2) . .
C19 C20 C21 119.9(2) . .
C19 C20 H20 121.6(18) . .
C21 C20 H20 118.4(18) . .
C22 C21 C20 119.9(2) . .
C22 C21 C25 117.2(2) . .
C20 C21 C25 122.8(2) . .
C21 C22 C23 120.8(2) . .
C21 C22 H22 121.2(17) . .
C23 C22 H22 118.0(17) . .
C24 C23 C22 118.5(2) . .
C24 C23 C26 121.4(2) . .
C22 C23 C26 120.1(2) . .
C23 C24 C19 121.6(2) . .
C23 C24 H24 116.5(17) . .
C19 C24 H24 122.0(17) . .
O6 C25 O5 123.2(2) . .
O6 C25 C21 122.2(2) . .
O5 C25 C21 114.6(2) . .
O7 C26 O8 125.7(2) . .
O7 C26 C23 118.6(2) . .
O8 C26 C23 115.68(19) . .
N4 C27 C28 122.1(2) . .
N4 C27 H27 115.5(17) . .
C28 C27 H27 122.4(17) . .
C29 C28 C27 119.2(2) . .
C29 C28 H28 121.5(17) . .
C27 C28 H28 119.3(17) . .
C28 C29 C30 119.4(2) . .
C28 C29 H29 120.8(18) . .
C30 C29 H29 119.8(18) . .
C31 C30 C29 118.4(2) . .
C31 C30 H30 121.8(18) . .
C29 C30 H30 119.8(18) . .
N4 C31 C30 122.2(2) . .
N4 C31 C32 113.8(2) . .
C30 C31 C32 124.0(2) . .
N5 C32 C33 120.6(2) . .
N5 C32 C31 112.7(2) . .
C33 C32 C31 126.6(2) . .
C34 C33 C32 118.3(2) . .
C34 C33 H33 120.6(17) . .
C32 C33 H33 121.0(18) . .
C33 C34 C35 120.6(2) . .
C33 C34 H34 118.4(18) . .
C35 C34 H34 121.0(17) . .
C34 C35 C36 118.3(2) . .
C34 C35 H35 121.2(17) . .
C36 C35 H35 120.4(17) . .
N5 C36 C35 120.4(2) . .
N5 C36 C37 112.4(2) . .
C35 C36 C37 127.2(2) . .
N6 C37 C38 121.6(2) . .
N6 C37 C36 113.8(2) . .
C38 C37 C36 124.6(2) . .
C37 C38 C39 118.8(2) . .
C37 C38 H38 119.1(19) . .
C39 C38 H38 122.1(19) . .
C40 C39 C38 119.3(2) . .
C40 C39 H39 119.4(17) . .
C38 C39 H39 121.3(17) . .
C41 C40 C39 118.8(2) . .
C41 C40 H40 120.2(18) . .
C39 C40 H40 120.9(18) . .
N6 C41 C40 122.6(2) . .
N6 C41 H41 116.3(17) . .
C40 C41 H41 121.1(17) . .
O10 C42 O9 125.0(2) . .
O10 C42 C43 120.7(2) . .
O9 C42 C43 114.3(2) . .
C44 C43 C47 119.3(2) . .
C44 C43 C42 120.1(2) . .
C47 C43 C42 120.5(2) . .
C43 C44 C45 119.8(2) . .
C43 C44 H44 121.1(18) . .
C45 C44 H44 119.1(18) . .
C46 C45 C44 119.6(2) . .
C46 C45 C48 117.5(2) . .
C44 C45 C48 122.8(2) . .
C17 C46 C45 121.5(2) 1_455 .
C17 C46 H46 118.3(17) 1_455 .
C45 C46 H46 120.2(17) . .
C17 C47 C43 121.1(2) 1_455 .
C17 C47 H47 119.9(17) 1_455 .
C43 C47 H47 118.9(17) . .
O12 C48 O11 124.0(2) . .
O12 C48 C45 121.7(2) . .
O11 C48 C45 114.3(2) . .

loop_
_geom_bond_atom_site_label_1
_geom_bond_atom_site_label_2
_geom_bond_distance
_geom_bond_site_symmetry_2
Cu1 N2 1.9411(19) .
Cu1 O3 1.9472(16) .
Cu1 N3 2.006(2) .
Cu1 N1 2.006(2) .
Cu1 O1 2.1897(16) .
Cu2 N5 1.9447(19) .
Cu2 O9 1.9510(16) .
Cu2 N4 2.027(2) .
Cu2 N6 2.0280(19) .
Cu2 O8 2.1703(16) .
O1 C16 1.275(3) .
O2 C16 1.228(3) .
O3 C18 1.297(3) .
O4 C18 1.222(3) .
O5 C25 1.327(3) .
O5 H49 0.83(3) .
O6 C25 1.210(3) .
O7 C26 1.235(3) .
O8 C26 1.278(3) .
O9 C42 1.298(3) .
O10 C42 1.224(3) .
O11 C48 1.320(3) .
O11 H50 0.84(3) .
O12 C48 1.212(3) .
O13 H51A 0.75(3) .
O13 H51B 0.79(3) .
O14 H52A 0.82(3) .
O14 H52B 0.76(3) .
O15 H53A 0.85(3) .
O15 H53B 0.82(3) .
N1 C1 1.335(3) .
N1 C5 1.356(3) .
N2 C6 1.332(3) .
N2 C10 1.336(3) .
N3 C15 1.334(3) .
N3 C11 1.356(3) .
N4 C27 1.331(3) .
N4 C31 1.358(3) .
N5 C36 1.339(3) .
N5 C32 1.339(3) .
N6 C41 1.332(3) .
N6 C37 1.355(3) .
C1 C2 1.381(3) .
C1 H1 0.87(3) .
C2 C3 1.385(4) .
C2 H2 0.98(3) .
C3 C4 1.383(4) .
C3 H3 0.91(3) .
C4 C5 1.380(3) .
C4 H4 0.94(3) .
C5 C6 1.482(3) .
C6 C7 1.395(3) .
C7 C8 1.379(4) .
C7 H7 0.89(3) .
C8 C9 1.388(4) .
C8 H8 0.90(3) .
C9 C10 1.386(3) .
C9 H9 0.96(3) .
C10 C11 1.478(3) .
C11 C12 1.384(3) .
C12 C13 1.388(4) .
C12 H12 0.88(3) .
C13 C14 1.378(4) .
C13 H13 1.00(3) .
C14 C15 1.376(4) .
C14 H14 0.91(3) .
C15 H15 0.90(3) .
C16 C17 1.517(3) .
C17 C46 1.385(3) 1_655
C17 C47 1.393(3) 1_655
C18 C19 1.514(3) .
C19 C20 1.389(3) .
C19 C24 1.395(3) .
C20 C21 1.395(3) .
C20 H20 0.87(3) .
C21 C22 1.390(3) .
C21 C25 1.493(3) .
C22 C23 1.391(3) .
C22 H22 0.93(3) .
C23 C24 1.387(3) .
C23 C26 1.519(3) .
C24 H24 0.91(3) .
C27 C28 1.386(3) .
C27 H27 0.91(3) .
C28 C29 1.379(4) .
C28 H28 0.95(3) .
C29 C30 1.385(4) .
C29 H29 0.91(3) .
C30 C31 1.384(3) .
C30 H30 0.90(3) .
C31 C32 1.481(3) .
C32 C33 1.385(3) .
C33 C34 1.383(4) .
C33 H33 0.92(3) .
C34 C35 1.384(4) .
C34 H34 0.95(3) .
C35 C36 1.389(3) .
C35 H35 0.93(3) .
C36 C37 1.473(3) .
C37 C38 1.386(3) .
C38 C39 1.387(3) .
C38 H38 0.87(3) .
C39 C40 1.382(3) .
C39 H39 0.94(3) .
C40 C41 1.380(3) .
C40 H40 0.91(3) .
C41 H41 0.94(3) .
C42 C43 1.511(3) .
C43 C44 1.395(3) .
C43 C47 1.400(3) .
C44 C45 1.397(3) .
C44 H44 0.88(3) .
C45 C46 1.391(3) .
C45 C48 1.496(3) .
C46 C17 1.385(3) 1_455
C46 H46 0.93(3) .
C47 C17 1.393(3) 1_455
C47 H47 0.92(3) .
